data_7241736
loop_
_publ_author_name
'Ye, Yang'
'Gao, Lei'
'Hao, Hongxun'
'Yin, Qiuxiang'
'Xie, Chuang'

_publ_section_title
;
 Tuning the photomechanical behavior and excellent elasticity of
 azobenzene via cocrystal engineering
;
_journal_issue 46
_journal_name_full CrystEngComm
_journal_page_first 8045
_journal_page_last 8053
_journal_paper_doi 10.1039/D0CE01394C
_journal_volume 22
_journal_year 2020
_chemical_formula_moiety '2(C6 H8 N2), 2(C12 H11 N3)'
_chemical_formula_sum 'C36 H38 N10'
_chemical_formula_weight 610.76
_chemical_melting_point 352.5
_chemical_name_systematic '4-Aminoazobenzene; 3-Amino-4-methylpyridine'
_chemical_properties_physical Light-sensitive
_space_group_crystal_system monoclinic
_space_group_IT_number 14
_space_group_name_Hall '-P 2ybc'
_space_group_name_H-M_alt 'P 1 21/c 1'
_atom_sites_solution_hydrogens mixed
_atom_sites_solution_primary dual
_audit_creation_date 2019-12-15
_audit_creation_method
;
Olex2 1.2
(compiled 2018.05.29 svn.r3508 for OlexSys, GUI svn.r5506)
;
_audit_update_record
;
2020-06-10 deposited with the CCDC.	2020-10-27 downloaded from the CCDC.
;
_cell_angle_alpha 90
_cell_angle_beta 92.524(2)
_cell_angle_gamma 90
_cell_formula_units_Z 4
_cell_length_a 7.8699(2)
_cell_length_b 36.0925(7)
_cell_length_c 11.3684(3)
_cell_measurement_reflns_used 24091
_cell_measurement_temperature 123(2)
_cell_measurement_theta_max 33.5000
_cell_measurement_theta_min 1.8060
_cell_volume 3226.00(13)
_computing_cell_refinement 'CrysAlisPro 1.171.39.46 (Rigaku OD, 2018)'
_computing_data_collection 'CrystalClear (Rigaku,2008)'
_computing_data_reduction 'CrysAlisPro 1.171.39.46 (Rigaku OD, 2018)'
_computing_molecular_graphics 'Olex2 (Dolomanov et al., 2009)'
_computing_publication_material 'Olex2 (Dolomanov et al., 2009)'
_computing_structure_refinement 'ShelXL (Sheldrick, 2015)'
_computing_structure_solution 'ShelXT (Sheldrick, 2015)'
_diffrn_ambient_temperature 123.15
_diffrn_detector 'CCD plate'
_diffrn_measured_fraction_theta_full 0.997
_diffrn_measured_fraction_theta_max 0.997
_diffrn_measurement_details
;
List of Runs (angles in degrees, time in seconds):

  # Type    Start    End  Width  t~exp~   \w     \q     \k     \f   Frames
#--------------------------------------------------------------------------
  1  \w   -120.00  60.00   1.00    8.00    --  -30.00  45.00   0.00  180
  2  \w   -120.00  60.00   1.00    8.00    --  -30.00  45.00  90.00  180
  3  \w   -120.00  60.00   1.00    8.00    --  -30.00  45.00 180.00  180
;
_diffrn_measurement_device 'abstract diffractometer'
_diffrn_measurement_device_type 'Rigaku Saturn 70 CCD'
_diffrn_measurement_method '\w scans'
_diffrn_orient_matrix_type 'CrysAlisPro convention (1999,Acta A55,543-557)'
_diffrn_orient_matrix_UB_11 -0.0180892000
_diffrn_orient_matrix_UB_12 0.0165818000
_diffrn_orient_matrix_UB_13 -0.0316026000
_diffrn_orient_matrix_UB_21 0.0043673000
_diffrn_orient_matrix_UB_22 0.0101299000
_diffrn_orient_matrix_UB_23 0.0534993000
_diffrn_orient_matrix_UB_31 0.0883043000
_diffrn_orient_matrix_UB_32 0.0028926000
_diffrn_orient_matrix_UB_33 -0.0063097000
_diffrn_radiation_monochromator confocal
_diffrn_radiation_probe x-ray
_diffrn_radiation_type MoK\a
_diffrn_radiation_wavelength 0.71073
_diffrn_reflns_av_R_equivalents 0.0342
_diffrn_reflns_av_unetI/netI 0.0222
_diffrn_reflns_Laue_measured_fraction_full 0.997
_diffrn_reflns_Laue_measured_fraction_max 0.997
_diffrn_reflns_limit_h_max 9
_diffrn_reflns_limit_h_min -9
_diffrn_reflns_limit_k_max 43
_diffrn_reflns_limit_k_min -43
_diffrn_reflns_limit_l_max 13
_diffrn_reflns_limit_l_min -13
_diffrn_reflns_number 28712
_diffrn_reflns_point_group_measured_fraction_full 0.997
_diffrn_reflns_point_group_measured_fraction_max 0.997
_diffrn_reflns_theta_full 25.242
_diffrn_reflns_theta_max 25.350
_diffrn_reflns_theta_min 1.880
_diffrn_source 'rotating anode'
_diffrn_source_type 'Enhance (Mo) X-ray Source'
_exptl_absorpt_coefficient_mu 0.079
_exptl_absorpt_correction_T_max 1.00000
_exptl_absorpt_correction_T_min 0.74028
_exptl_absorpt_correction_type multi-scan
_exptl_absorpt_process_details
;
CrysAlisPro 1.171.39.46 (Rigaku Oxford Diffraction, 2018)
Empirical absorption correction using spherical harmonics,
 implemented in SCALE3 ABSPACK scaling algorithm.
;
_exptl_crystal_colour yellow
_exptl_crystal_colour_primary yellow
_exptl_crystal_density_diffrn 1.258
_exptl_crystal_description plate
_exptl_crystal_F_000 1296
_exptl_crystal_preparation photochromic
_exptl_crystal_recrystallization_method 'Re-crystallisation from solvent: ethyl acetate/n-heptane'
_exptl_crystal_size_max 0.2
_exptl_crystal_size_mid 0.18
_exptl_crystal_size_min 0.16
_refine_diff_density_max 0.357
_refine_diff_density_min -0.581
_refine_diff_density_rms 0.039
_refine_ls_extinction_method none
_refine_ls_goodness_of_fit_ref 1.021
_refine_ls_hydrogen_treatment mixed
_refine_ls_matrix_type full
_refine_ls_number_parameters 446
_refine_ls_number_reflns 5896
_refine_ls_number_restraints 3
_refine_ls_restrained_S_all 1.020
_refine_ls_R_factor_all 0.0548
_refine_ls_R_factor_gt 0.0467
_refine_ls_shift/su_max 0.001
_refine_ls_shift/su_mean 0.000
_refine_ls_structure_factor_coef Fsqd
_refine_ls_weighting_details 'w=1/[\s^2^(Fo^2^)+(0.0613P)^2^+1.5782P] where P=(Fo^2^+2Fc^2^)/3'
_refine_ls_weighting_scheme calc
_refine_ls_wR_factor_gt 0.1196
_refine_ls_wR_factor_ref 0.1258
_reflns_Friedel_coverage 0.000
_reflns_number_gt 5089
_reflns_number_total 5896
_reflns_threshold_expression 'I > 2\s(I)'
_cod_data_source_file d0ce01394c3.cif
_cod_data_source_block r20191214d
_cod_database_code 7241736
_shelx_shelxl_version_number 2018/3
_chemical_oxdiff_formula 'C11 H10 N O'
_shelx_space_group_comment
;
The symmetry employed for this shelxl refinement is uniquely defined
by the following loop, which should always be used as a source of
symmetry information in preference to the above space-group names.
They are only intended as comments.
;
_shelx_estimated_absorpt_t_max 0.988
_shelx_estimated_absorpt_t_min 0.984
_reflns_odcompleteness_completeness 99.72
_reflns_odcompleteness_iscentric 1
_reflns_odcompleteness_theta 25.30
_olex2_refinement_description
;
1. Fixed Uiso
 At 1.2 times of:
  All C(H) groups, All N(H,H) groups
 At 1.5 times of:
  All C(H,H,H) groups
2. Restrained distances
 N3-H3A = N3-H3B
 0.9 with sigma of 0.01
 H3B-H3A
 1.5 with sigma of 0.01
3. Others
 Fixed Sof: N9(0.6) N10(0.6) N9'(0.4) N10'(0.4)
4.a Rotating group:
 N1(H1A,H1B), N5(H5A,H5B), N8(H8A,H8B)
4.b Aromatic/amide H refined with riding coordinates:
 C3(H3), C4(H4), C5(H5), C9(H9), C10(H10), C11(H11), C13(H13), C14(H14),
 C16(H16), C17(H17), C20(H20), C21(H21), C22(H22), C23(H23), C24(H24), C25(H25),
  C26(H26), C28(H28), C29(H29), C32(H32), C33(H33), C34(H34), C35(H35), C36(H36)
4.c Idealised Me refined as rotating group:
 C1(H1C,H1D,H1E), C7(H7A,H7B,H7C)
;
_olex2_submission_special_instructions 'No special instructions were received'
_oxdiff_exptl_absorpt_empirical_details
;
Empirical correction (ABSPACK) includes:
- Absorption correction using spherical harmonics
- Frame scaling
;
_oxdiff_exptl_absorpt_empirical_full_max 1.452
_oxdiff_exptl_absorpt_empirical_full_min 0.587

loop_
_space_group_symop_operation_xyz
'x, y, z'
'-x, y+1/2, -z+1/2'
'-x, -y, -z'
'x, -y-1/2, z-1/2'

loop_
_atom_site_label
_atom_site_type_symbol
_atom_site_fract_x
_atom_site_fract_y
_atom_site_fract_z
_atom_site_U_iso_or_equiv
_atom_site_adp_type
_atom_site_occupancy
_atom_site_site_symmetry_order
_atom_site_calc_flag
_atom_site_refinement_flags_posn
_atom_site_refinement_flags_adp
_atom_site_refinement_flags_occupancy
_atom_site_disorder_assembly
_atom_site_disorder_group
N1 N 0.0723(2) 0.46824(4) 0.41060(14) 0.0403(4) Uani 1 1 d . . . . .
H1A H -0.002189 0.479570 0.366078 0.048 Uiso 1 1 d GR . . . .
H1B H 0.032615 0.465079 0.479319 0.048 Uiso 1 1 d GR . . . .
N2 N 0.07347(18) 0.36759(4) 0.36866(12) 0.0340(3) Uani 1 1 d . . . . .
C1 C 0.2670(2) 0.46513(5) 0.20128(16) 0.0434(4) Uani 1 1 d . . . . .
H1C H 0.347223 0.477580 0.256515 0.065 Uiso 1 1 calc GR . . . .
H1D H 0.173223 0.482008 0.179533 0.065 Uiso 1 1 calc GR . . . .
H1E H 0.325623 0.457968 0.130492 0.065 Uiso 1 1 calc GR . . . .
C2 C 0.1976(2) 0.43111(5) 0.25852(14) 0.0302(4) Uani 1 1 d . . . . .
C3 C 0.2203(2) 0.39595(5) 0.21331(14) 0.0339(4) Uani 1 1 d . . . . .
H3 H 0.279422 0.392962 0.142845 0.041 Uiso 1 1 calc R . . . .
C4 C 0.1583(2) 0.36519(5) 0.26920(15) 0.0353(4) Uani 1 1 d . . . . .
H4 H 0.176382 0.341432 0.236026 0.042 Uiso 1 1 calc R . . . .
C5 C 0.0488(2) 0.40151(4) 0.41173(14) 0.0309(4) Uani 1 1 d . . . . .
H5 H -0.012812 0.403550 0.481440 0.037 Uiso 1 1 calc R . . . .
C6 C 0.1070(2) 0.43412(4) 0.36167(14) 0.0285(3) Uani 1 1 d . . . . .
N3 N 0.26771(18) 0.63497(4) 0.28403(12) 0.0342(3) Uani 1 1 d D . . . .
N4 N 0.2708(2) 0.54249(4) 0.41946(14) 0.0422(4) Uani 1 1 d . . . . .
C7 C 0.4779(2) 0.65113(5) 0.49315(17) 0.0448(5) Uani 1 1 d . . . . .
H7A H 0.526483 0.651751 0.573998 0.067 Uiso 1 1 calc GR . . . .
H7B H 0.387082 0.669622 0.484293 0.067 Uiso 1 1 calc GR . . . .
H7C H 0.566946 0.656712 0.438173 0.067 Uiso 1 1 calc GR . . . .
C8 C 0.4065(2) 0.61338(5) 0.46711(14) 0.0327(4) Uani 1 1 d . . . . .
C9 C 0.4315(2) 0.58386(6) 0.54460(16) 0.0416(4) Uani 1 1 d . . . . .
H9 H 0.496023 0.587406 0.616303 0.050 Uiso 1 1 calc R . . . .
C10 C 0.3634(2) 0.54951(6) 0.51832(17) 0.0456(5) Uani 1 1 d . . . . .
H10 H 0.383208 0.529911 0.573003 0.055 Uiso 1 1 calc R . . . .
C11 C 0.2462(2) 0.57078(5) 0.34434(15) 0.0341(4) Uani 1 1 d . . . . .
H11 H 0.181419 0.566194 0.273360 0.041 Uiso 1 1 calc R . . . .
C12 C 0.30933(19) 0.60648(4) 0.36320(14) 0.0285(3) Uani 1 1 d . . . . .
N5 N -0.00988(19) 0.31219(4) 0.55270(13) 0.0364(3) Uani 1 1 d . . . . .
H5A H -0.021081 0.325648 0.488269 0.044 Uiso 1 1 d GR . . . .
H5B H -0.097715 0.315958 0.596497 0.044 Uiso 1 1 d GR . . . .
N6 N 0.03479(16) 0.16216(3) 0.43816(11) 0.0266(3) Uani 1 1 d . . . . .
N7 N 0.11981(16) 0.15372(3) 0.34998(11) 0.0270(3) Uani 1 1 d . . . . .
C13 C -0.04994(19) 0.21084(4) 0.56524(13) 0.0274(3) Uani 1 1 d . . . . .
H13 H -0.090970 0.192277 0.615981 0.033 Uiso 1 1 calc R . . . .
C14 C -0.0642(2) 0.24758(4) 0.59579(13) 0.0279(3) Uani 1 1 d . . . . .
H14 H -0.115770 0.254043 0.666937 0.034 Uiso 1 1 calc R . . . .
C15 C -0.00327(19) 0.27564(4) 0.52297(13) 0.0265(3) Uani 1 1 d . . . . .
C16 C 0.0696(2) 0.26498(4) 0.41696(14) 0.0279(3) Uani 1 1 d . . . . .
H16 H 0.110957 0.283480 0.366082 0.033 Uiso 1 1 calc R . . . .
C17 C 0.08192(19) 0.22836(4) 0.38611(13) 0.0263(3) Uani 1 1 d . . . . .
H17 H 0.129975 0.221818 0.313771 0.032 Uiso 1 1 calc R . . . .
C18 C 0.02399(18) 0.20045(4) 0.46066(13) 0.0244(3) Uani 1 1 d . . . . .
C19 C 0.13190(19) 0.11496(4) 0.32809(13) 0.0261(3) Uani 1 1 d . . . . .
C20 C 0.2096(2) 0.10538(4) 0.22450(14) 0.0318(4) Uani 1 1 d . . . . .
H20 H 0.247122 0.124254 0.173520 0.038 Uiso 1 1 calc R . . . .
C21 C 0.2323(2) 0.06844(5) 0.19547(16) 0.0361(4) Uani 1 1 d . . . . .
H21 H 0.284999 0.062032 0.124678 0.043 Uiso 1 1 calc R . . . .
C22 C 0.1781(2) 0.04094(5) 0.26987(16) 0.0366(4) Uani 1 1 d . . . . .
H22 H 0.193647 0.015612 0.250300 0.044 Uiso 1 1 calc R . . . .
C23 C 0.1009(2) 0.05039(4) 0.37308(15) 0.0347(4) Uani 1 1 d . . . . .
H23 H 0.063896 0.031368 0.423762 0.042 Uiso 1 1 calc R . . . .
C24 C 0.0769(2) 0.08712(4) 0.40332(14) 0.0290(3) Uani 1 1 d . . . . .
H24 H 0.023861 0.093355 0.474130 0.035 Uiso 1 1 calc R . . . .
N8 N 0.47195(17) 0.18959(3) 0.32402(12) 0.0283(3) Uani 1 1 d . . . . .
H8A H 0.502097 0.188679 0.397643 0.034 Uiso 1 1 d GR . . . .
H8B H 0.365857 0.184069 0.314933 0.034 Uiso 1 1 d GR . . . .
C25 C 0.6419(2) 0.28378(5) 0.29599(18) 0.0400(4) Uani 1 1 d . . . . .
H25 H 0.721937 0.299564 0.335914 0.048 Uiso 1 1 calc R . . . .
C26 C 0.6151(2) 0.24889(4) 0.33886(14) 0.0288(3) Uani 1 1 d . . . . .
H26 H 0.677295 0.240706 0.407552 0.035 Uiso 1 1 calc R . . . .
C27 C 0.49693(18) 0.22521(4) 0.28218(13) 0.0227(3) Uani 1 1 d . . . . .
C28 C 0.4086(2) 0.23765(5) 0.18017(14) 0.0321(4) Uani 1 1 d . . . . .
H28 H 0.328998 0.221811 0.140001 0.039 Uiso 1 1 calc R . . . .
C29 C 0.4367(2) 0.27294(6) 0.13759(17) 0.0455(5) Uani 1 1 d . . . . .
H29 H 0.375770 0.281284 0.068607 0.055 Uiso 1 1 calc R . . . .
C30 C 0.5547(3) 0.29643(5) 0.1959(2) 0.0471(5) Uani 1 1 d . . . . .
C31 C 0.6277(2) 0.38524(5) 0.0792(2) 0.0442(5) Uani 1 1 d . . . . .
C32 C 0.5538(2) 0.39995(5) -0.02241(19) 0.0462(5) Uani 1 1 d . . . . .
H32 H 0.482656 0.385003 -0.072631 0.055 Uiso 1 1 calc R . . . .
C33 C 0.5832(2) 0.43634(6) -0.05099(16) 0.0421(4) Uani 1 1 d . . . . .
H33 H 0.531693 0.446538 -0.120884 0.051 Uiso 1 1 calc R . . . .
C34 C 0.6865(2) 0.45799(5) 0.02099(17) 0.0374(4) Uani 1 1 d . . . . .
H34 H 0.704586 0.483256 0.001723 0.045 Uiso 1 1 calc R . . . .
C35 C 0.7639(2) 0.44312(5) 0.12105(17) 0.0413(4) Uani 1 1 d . . . . .
H35 H 0.837691 0.457972 0.169720 0.050 Uiso 1 1 calc R . . . .
C36 C 0.7348(3) 0.40680(5) 0.15086(16) 0.0438(5) Uani 1 1 d . . . . .
H36 H 0.787800 0.396561 0.220177 0.053 Uiso 1 1 calc R . . . .
N9 N 0.6136(4) 0.33482(10) 0.1826(3) 0.0256(7) Uani 0.6 1 d . . P A 1
N10 N 0.5661(3) 0.34693(8) 0.0822(2) 0.0254(5) Uani 0.6 1 d . . P A 1
N9' N 0.5402(5) 0.32768(12) 0.1126(4) 0.0254(7) Uani 0.4 1 d . . P A 2
N10' N 0.6372(6) 0.35109(13) 0.1611(5) 0.0278(11) Uani 0.4 1 d . . P A 2
H3A H 0.217(2) 0.6267(5) 0.2165(12) 0.050(6) Uiso 1 1 d D . . . .
H3B H 0.350(2) 0.6517(5) 0.2722(17) 0.059(6) Uiso 1 1 d D . . . .

loop_
_atom_site_aniso_label
_atom_site_aniso_U_11
_atom_site_aniso_U_22
_atom_site_aniso_U_33
_atom_site_aniso_U_23
_atom_site_aniso_U_13
_atom_site_aniso_U_12
N1 0.0533(9) 0.0309(7) 0.0380(8) 0.0053(6) 0.0155(7) 0.0086(7)
N2 0.0391(8) 0.0293(7) 0.0336(8) 0.0001(6) 0.0014(6) 0.0028(6)
C1 0.0448(10) 0.0481(11) 0.0383(10) 0.0127(8) 0.0133(8) 0.0042(8)
C2 0.0268(8) 0.0383(9) 0.0255(8) 0.0065(7) 0.0004(6) 0.0054(7)
C3 0.0303(8) 0.0469(10) 0.0244(8) -0.0023(7) 0.0011(7) 0.0082(7)
C4 0.0389(9) 0.0341(9) 0.0328(9) -0.0060(7) -0.0009(7) 0.0073(7)
C5 0.0361(9) 0.0305(8) 0.0265(8) 0.0019(6) 0.0061(7) 0.0035(7)
C6 0.0290(8) 0.0300(8) 0.0266(8) 0.0041(6) 0.0014(6) 0.0056(6)
N3 0.0327(8) 0.0388(8) 0.0309(8) 0.0017(6) -0.0015(6) -0.0064(6)
N4 0.0452(9) 0.0418(9) 0.0398(9) 0.0054(7) 0.0051(7) -0.0060(7)
C7 0.0380(10) 0.0508(11) 0.0452(11) -0.0193(9) -0.0033(8) -0.0005(8)
C8 0.0244(8) 0.0447(10) 0.0290(8) -0.0078(7) 0.0038(7) 0.0022(7)
C9 0.0347(9) 0.0614(12) 0.0281(9) -0.0012(8) -0.0038(7) 0.0048(8)
C10 0.0453(11) 0.0528(12) 0.0388(10) 0.0125(9) 0.0019(9) 0.0036(9)
C11 0.0336(9) 0.0409(9) 0.0280(8) -0.0006(7) 0.0025(7) -0.0063(7)
C12 0.0231(8) 0.0373(9) 0.0257(8) -0.0024(7) 0.0052(6) -0.0016(6)
N5 0.0460(9) 0.0303(7) 0.0336(8) -0.0016(6) 0.0094(7) 0.0006(6)
N6 0.0246(6) 0.0285(7) 0.0266(7) 0.0019(5) -0.0004(5) -0.0018(5)
N7 0.0288(7) 0.0262(7) 0.0258(7) -0.0007(5) 0.0001(5) -0.0046(5)
C13 0.0244(8) 0.0328(8) 0.0251(8) 0.0047(6) 0.0006(6) -0.0047(6)
C14 0.0267(8) 0.0362(9) 0.0210(7) -0.0012(6) 0.0021(6) -0.0031(6)
C15 0.0239(8) 0.0291(8) 0.0261(8) -0.0010(6) -0.0023(6) -0.0006(6)
C16 0.0284(8) 0.0285(8) 0.0271(8) 0.0067(6) 0.0036(6) -0.0004(6)
C17 0.0247(8) 0.0311(8) 0.0234(8) 0.0025(6) 0.0023(6) 0.0015(6)
C18 0.0210(7) 0.0268(8) 0.0252(8) 0.0019(6) -0.0019(6) -0.0018(6)
C19 0.0250(8) 0.0255(8) 0.0272(8) 0.0006(6) -0.0038(6) -0.0048(6)
C20 0.0369(9) 0.0281(8) 0.0306(8) 0.0013(7) 0.0032(7) -0.0067(7)
C21 0.0390(10) 0.0335(9) 0.0359(9) -0.0042(7) 0.0033(8) -0.0003(7)
C22 0.0405(10) 0.0264(8) 0.0423(10) 0.0004(7) -0.0035(8) 0.0018(7)
C23 0.0378(9) 0.0281(8) 0.0375(9) 0.0096(7) -0.0048(7) -0.0036(7)
C24 0.0290(8) 0.0305(8) 0.0273(8) 0.0038(6) -0.0021(7) -0.0034(6)
N8 0.0294(7) 0.0256(7) 0.0301(7) 0.0033(5) 0.0022(6) -0.0007(5)
C25 0.0338(9) 0.0240(8) 0.0637(12) -0.0080(8) 0.0201(9) -0.0031(7)
C26 0.0252(8) 0.0311(8) 0.0305(8) -0.0045(6) 0.0049(6) 0.0006(6)
C27 0.0215(7) 0.0235(7) 0.0235(7) 0.0011(6) 0.0054(6) 0.0036(6)
C28 0.0271(8) 0.0425(9) 0.0268(8) 0.0031(7) 0.0013(7) 0.0065(7)
C29 0.0430(11) 0.0571(12) 0.0378(10) 0.0267(9) 0.0182(8) 0.0275(9)
C30 0.0454(11) 0.0261(9) 0.0727(14) 0.0162(9) 0.0372(10) 0.0120(8)
C31 0.0411(10) 0.0200(8) 0.0744(14) -0.0004(8) 0.0335(10) 0.0015(7)
C32 0.0289(9) 0.0449(11) 0.0650(13) -0.0281(10) 0.0056(9) -0.0031(8)
C33 0.0363(10) 0.0600(12) 0.0302(9) 0.0017(8) 0.0032(8) 0.0122(9)
C34 0.0373(9) 0.0242(8) 0.0512(11) 0.0091(7) 0.0100(8) 0.0005(7)
C35 0.0400(10) 0.0345(9) 0.0487(11) -0.0134(8) -0.0069(8) 0.0019(8)
C36 0.0526(11) 0.0455(11) 0.0339(9) 0.0106(8) 0.0091(8) 0.0218(9)
N9 0.0251(14) 0.0284(17) 0.0232(18) -0.0002(14) 0.0003(13) 0.0027(13)
N10 0.0265(13) 0.0244(14) 0.0253(15) 0.0004(11) 0.0015(11) 0.0015(10)
N9' 0.0254(19) 0.023(2) 0.028(2) 0.0035(19) 0.0024(18) 0.0003(16)
N10' 0.029(2) 0.028(3) 0.026(3) 0.001(2) 0.0025(19) 0.001(2)

loop_
_atom_type_symbol
_atom_type_description
_atom_type_scat_dispersion_real
_atom_type_scat_dispersion_imag
_atom_type_scat_source
C C 0.0033 0.0016 'International Tables Vol C Tables 4.2.6.8 and 6.1.1.4'
H H 0.0000 0.0000 'International Tables Vol C Tables 4.2.6.8 and 6.1.1.4'
N N 0.0061 0.0033 'International Tables Vol C Tables 4.2.6.8 and 6.1.1.4'

loop_
_geom_angle_atom_site_label_1
_geom_angle_atom_site_label_2
_geom_angle_atom_site_label_3
_geom_angle
_geom_angle_site_symmetry_1
_geom_angle_site_symmetry_3
_geom_angle_publ_flag
H1A N1 H1B 109.4 . . ?
C6 N1 H1A 109.1 . . ?
C6 N1 H1B 109.4 . . ?
C5 N2 C4 117.00(14) . . ?
H1C C1 H1D 109.5 . . ?
H1C C1 H1E 109.5 . . ?
H1D C1 H1E 109.5 . . ?
C2 C1 H1C 109.5 . . ?
C2 C1 H1D 109.5 . . ?
C2 C1 H1E 109.5 . . ?
C3 C2 C1 122.20(15) . . ?
C3 C2 C6 117.39(15) . . ?
C6 C2 C1 120.41(15) . . ?
C2 C3 H3 119.6 . . ?
C4 C3 C2 120.87(15) . . ?
C4 C3 H3 119.6 . . ?
N2 C4 C3 122.40(15) . . ?
N2 C4 H4 118.8 . . ?
C3 C4 H4 118.8 . . ?
N2 C5 H5 117.7 . . ?
N2 C5 C6 124.66(15) . . ?
C6 C5 H5 117.7 . . ?
N1 C6 C2 121.43(15) . . ?
N1 C6 C5 120.89(15) . . ?
C5 C6 C2 117.66(15) . . ?
C12 N3 H3A 112.8(12) . . ?
C12 N3 H3B 116.1(13) . . ?
H3A N3 H3B 112.9(13) . . ?
C10 N4 C11 116.72(16) . . ?
H7A C7 H7B 109.5 . . ?
H7A C7 H7C 109.5 . . ?
H7B C7 H7C 109.5 . . ?
C8 C7 H7A 109.5 . . ?
C8 C7 H7B 109.5 . . ?
C8 C7 H7C 109.5 . . ?
C9 C8 C7 122.02(16) . . ?
C9 C8 C12 117.03(16) . . ?
C12 C8 C7 120.94(16) . . ?
C8 C9 H9 119.7 . . ?
C10 C9 C8 120.61(17) . . ?
C10 C9 H9 119.7 . . ?
N4 C10 C9 123.03(17) . . ?
N4 C10 H10 118.5 . . ?
C9 C10 H10 118.5 . . ?
N4 C11 H11 117.8 . . ?
N4 C11 C12 124.48(16) . . ?
C12 C11 H11 117.8 . . ?
N3 C12 C8 121.11(15) . . ?
C11 C12 N3 120.65(15) . . ?
C11 C12 C8 118.12(15) . . ?
H5A N5 H5B 109.5 . . ?
C15 N5 H5A 109.3 . . ?
C15 N5 H5B 109.2 . . ?
N7 N6 C18 114.70(12) . . ?
N6 N7 C19 114.58(12) . . ?
C14 C13 H13 119.5 . . ?
C14 C13 C18 120.98(14) . . ?
C18 C13 H13 119.5 . . ?
C13 C14 H14 119.6 . . ?
C13 C14 C15 120.78(14) . . ?
C15 C14 H14 119.6 . . ?
N5 C15 C14 122.24(14) . . ?
N5 C15 C16 119.80(14) . . ?
C14 C15 C16 117.95(14) . . ?
C15 C16 H16 119.4 . . ?
C17 C16 C15 121.12(14) . . ?
C17 C16 H16 119.4 . . ?
C16 C17 H17 119.7 . . ?
C16 C17 C18 120.53(14) . . ?
C18 C17 H17 119.7 . . ?
C13 C18 N6 116.64(13) . . ?
C13 C18 C17 118.61(14) . . ?
C17 C18 N6 124.74(14) . . ?
C20 C19 N7 115.23(13) . . ?
C20 C19 C24 119.79(15) . . ?
C24 C19 N7 124.96(14) . . ?
C19 C20 H20 119.8 . . ?
C21 C20 C19 120.36(15) . . ?
C21 C20 H20 119.8 . . ?
C20 C21 H21 120.1 . . ?
C22 C21 C20 119.84(16) . . ?
C22 C21 H21 120.1 . . ?
C21 C22 H22 120.0 . . ?
C21 C22 C23 119.94(16) . . ?
C23 C22 H22 120.0 . . ?
C22 C23 H23 119.5 . . ?
C24 C23 C22 120.98(15) . . ?
C24 C23 H23 119.5 . . ?
C19 C24 H24 120.5 . . ?
C23 C24 C19 119.10(15) . . ?
C23 C24 H24 120.5 . . ?
H8A N8 H8B 109.4 . . ?
C27 N8 H8A 109.4 . . ?
C27 N8 H8B 109.0 . . ?
C26 C25 H25 119.4 . . ?
C26 C25 C30 121.26(17) . . ?
C30 C25 H25 119.4 . . ?
C25 C26 H26 119.8 . . ?
C25 C26 C27 120.45(16) . . ?
C27 C26 H26 119.8 . . ?
N8 C27 C26 120.61(14) . . ?
N8 C27 C28 120.56(14) . . ?
C26 C27 C28 118.79(14) . . ?
C27 C28 H28 119.9 . . ?
C29 C28 C27 120.26(16) . . ?
C29 C28 H28 119.9 . . ?
C28 C29 H29 119.9 . . ?
C28 C29 C30 120.27(17) . . ?
C30 C29 H29 119.9 . . ?
C25 C30 C29 118.96(16) . . ?
C25 C30 N9 104.4(2) . . ?
C25 C30 N9' 143.6(2) . . ?
C29 C30 N9 136.6(2) . . ?
C29 C30 N9' 97.4(2) . . ?
C32 C31 C36 120.04(16) . . ?
C32 C31 N10 104.77(19) . . ?
C32 C31 N10' 145.2(3) . . ?
C36 C31 N10 135.2(2) . . ?
C36 C31 N10' 94.7(2) . . ?
C31 C32 H32 120.1 . . ?
C33 C32 C31 119.83(17) . . ?
C33 C32 H32 120.1 . . ?
C32 C33 H33 119.9 . . ?
C34 C33 C32 120.29(17) . . ?
C34 C33 H33 119.9 . . ?
C33 C34 H34 120.0 . . ?
C33 C34 C35 120.01(16) . . ?
C35 C34 H34 120.0 . . ?
C34 C35 H35 119.9 . . ?
C34 C35 C36 120.21(17) . . ?
C36 C35 H35 119.9 . . ?
C31 C36 H36 120.2 . . ?
C35 C36 C31 119.60(17) . . ?
C35 C36 H36 120.2 . . ?
N10 N9 C30 109.7(4) . . ?
N9 N10 C31 105.2(3) . . ?
N10' N9' C30 101.8(5) . . ?
N9' N10' C31 105.1(5) . . ?

loop_
_geom_bond_atom_site_label_1
_geom_bond_atom_site_label_2
_geom_bond_distance
_geom_bond_site_symmetry_2
_geom_bond_publ_flag
N1 H1A 0.8608 . ?
N1 H1B 0.8616 . ?
N1 C6 1.383(2) . ?
N2 C4 1.341(2) . ?
N2 C5 1.336(2) . ?
C1 H1C 0.9800 . ?
C1 H1D 0.9800 . ?
C1 H1E 0.9800 . ?
C1 C2 1.503(2) . ?
C2 C3 1.384(2) . ?
C2 C6 1.403(2) . ?
C3 H3 0.9500 . ?
C3 C4 1.379(2) . ?
C4 H4 0.9500 . ?
C5 H5 0.9500 . ?
C5 C6 1.393(2) . ?
N3 C12 1.396(2) . ?
N3 H3A 0.899(9) . ?
N3 H3B 0.903(9) . ?
N4 C10 1.337(2) . ?
N4 C11 1.339(2) . ?
C7 H7A 0.9800 . ?
C7 H7B 0.9800 . ?
C7 H7C 0.9800 . ?
C7 C8 1.498(2) . ?
C8 C9 1.391(3) . ?
C8 C12 1.401(2) . ?
C9 H9 0.9500 . ?
C9 C10 1.378(3) . ?
C10 H10 0.9500 . ?
C11 H11 0.9500 . ?
C11 C12 1.394(2) . ?
N5 H5A 0.8801 . ?
N5 H5B 0.8801 . ?
N5 C15 1.363(2) . ?
N6 N7 1.2667(18) . ?
N6 C18 1.4086(19) . ?
N7 C19 1.4249(19) . ?
C13 H13 0.9500 . ?
C13 C14 1.376(2) . ?
C13 C18 1.398(2) . ?
C14 H14 0.9500 . ?
C14 C15 1.406(2) . ?
C15 C16 1.411(2) . ?
C16 H16 0.9500 . ?
C16 C17 1.372(2) . ?
C17 H17 0.9500 . ?
C17 C18 1.405(2) . ?
C19 C20 1.394(2) . ?
C19 C24 1.400(2) . ?
C20 H20 0.9500 . ?
C20 C21 1.387(2) . ?
C21 H21 0.9500 . ?
C21 C22 1.384(2) . ?
C22 H22 0.9500 . ?
C22 C23 1.387(3) . ?
C23 H23 0.9500 . ?
C23 C24 1.385(2) . ?
C24 H24 0.9500 . ?
N8 H8A 0.8604 . ?
N8 H8B 0.8602 . ?
N8 C27 1.3879(19) . ?
C25 H25 0.9500 . ?
C25 C26 1.370(2) . ?
C25 C30 1.381(3) . ?
C26 H26 0.9500 . ?
C26 C27 1.399(2) . ?
C27 C28 1.400(2) . ?
C28 H28 0.9500 . ?
C28 C29 1.384(3) . ?
C29 H29 0.9500 . ?
C29 C30 1.402(3) . ?
C30 N9 1.471(4) . ?
C30 N9' 1.474(5) . ?
C31 C32 1.377(3) . ?
C31 C36 1.385(3) . ?
C31 N10 1.466(4) . ?
C31 N10' 1.545(6) . ?
C32 H32 0.9500 . ?
C32 C33 1.375(3) . ?
C33 H33 0.9500 . ?
C33 C34 1.372(3) . ?
C34 H34 0.9500 . ?
C34 C35 1.376(3) . ?
C35 H35 0.9500 . ?
C35 C36 1.376(3) . ?
C36 H36 0.9500 . ?
N9 N10 1.263(4) . ?
N9' N10' 1.251(7) . ?

loop_
_geom_torsion_atom_site_label_1
_geom_torsion_atom_site_label_2
_geom_torsion_atom_site_label_3
_geom_torsion_atom_site_label_4
_geom_torsion
_geom_torsion_site_symmetry_1
_geom_torsion_site_symmetry_2
_geom_torsion_site_symmetry_3
_geom_torsion_site_symmetry_4
_geom_torsion_publ_flag
N2 C5 C6 N1 178.46(16) . . . . ?
N2 C5 C6 C2 0.2(3) . . . . ?
C1 C2 C3 C4 178.60(16) . . . . ?
C1 C2 C6 N1 2.9(2) . . . . ?
C1 C2 C6 C5 -178.79(15) . . . . ?
C2 C3 C4 N2 0.2(3) . . . . ?
C3 C2 C6 N1 -177.42(15) . . . . ?
C3 C2 C6 C5 0.9(2) . . . . ?
C4 N2 C5 C6 -1.0(2) . . . . ?
C5 N2 C4 C3 0.8(2) . . . . ?
C6 C2 C3 C4 -1.0(2) . . . . ?
N4 C11 C12 N3 -175.49(16) . . . . ?
N4 C11 C12 C8 0.6(3) . . . . ?
C7 C8 C9 C10 179.69(17) . . . . ?
C7 C8 C12 N3 -3.7(2) . . . . ?
C7 C8 C12 C11 -179.86(16) . . . . ?
C8 C9 C10 N4 -0.3(3) . . . . ?
C9 C8 C12 N3 175.55(15) . . . . ?
C9 C8 C12 C11 -0.6(2) . . . . ?
C10 N4 C11 C12 -0.5(3) . . . . ?
C11 N4 C10 C9 0.3(3) . . . . ?
C12 C8 C9 C10 0.4(3) . . . . ?
N5 C15 C16 C17 178.36(14) . . . . ?
N6 N7 C19 C20 173.55(13) . . . . ?
N6 N7 C19 C24 -8.3(2) . . . . ?
N7 N6 C18 C13 -172.19(13) . . . . ?
N7 N6 C18 C17 7.7(2) . . . . ?
N7 C19 C20 C21 178.36(14) . . . . ?
N7 C19 C24 C23 -178.07(14) . . . . ?
C13 C14 C15 N5 -177.59(15) . . . . ?
C13 C14 C15 C16 1.2(2) . . . . ?
C14 C13 C18 N6 179.13(14) . . . . ?
C14 C13 C18 C17 -0.8(2) . . . . ?
C14 C15 C16 C17 -0.4(2) . . . . ?
C15 C16 C17 C18 -0.9(2) . . . . ?
C16 C17 C18 N6 -178.39(14) . . . . ?
C16 C17 C18 C13 1.5(2) . . . . ?
C18 N6 N7 C19 179.43(12) . . . . ?
C18 C13 C14 C15 -0.6(2) . . . . ?
C19 C20 C21 C22 -0.2(3) . . . . ?
C20 C19 C24 C23 0.0(2) . . . . ?
C20 C21 C22 C23 0.1(3) . . . . ?
C21 C22 C23 C24 0.0(3) . . . . ?
C22 C23 C24 C19 0.0(2) . . . . ?
C24 C19 C20 C21 0.1(2) . . . . ?
N8 C27 C28 C29 -178.67(14) . . . . ?
C25 C26 C27 N8 178.72(14) . . . . ?
C25 C26 C27 C28 0.9(2) . . . . ?
C25 C30 N9 N10 168.0(2) . . . . ?
C25 C30 N9' N10' -7.3(5) . . . . ?
C26 C25 C30 C29 0.1(3) . . . . ?
C26 C25 C30 N9 177.79(18) . . . . ?
C26 C25 C30 N9' -175.0(3) . . . . ?
C26 C27 C28 C29 -0.9(2) . . . . ?
C27 C28 C29 C30 0.4(2) . . . . ?
C28 C29 C30 C25 0.0(3) . . . . ?
C28 C29 C30 N9 -176.8(2) . . . . ?
C28 C29 C30 N9' 177.03(19) . . . . ?
C29 C30 N9 N10 -14.9(4) . . . . ?
C29 C30 N9' N10' 177.1(3) . . . . ?
C30 C25 C26 C27 -0.5(2) . . . . ?
C30 N9 N10 C31 178.84(18) . . . . ?
C30 N9' N10' C31 -179.4(2) . . . . ?
C31 C32 C33 C34 0.3(3) . . . . ?
C32 C31 C36 C35 1.3(3) . . . . ?
C32 C31 N10 N9 -171.1(2) . . . . ?
C32 C31 N10' N9' 2.0(6) . . . . ?
C32 C33 C34 C35 1.3(3) . . . . ?
C33 C34 C35 C36 -1.6(3) . . . . ?
C34 C35 C36 C31 0.3(3) . . . . ?
C36 C31 C32 C33 -1.6(3) . . . . ?
C36 C31 N10 N9 9.3(3) . . . . ?
C36 C31 N10' N9' 177.7(3) . . . . ?
N10 C31 C32 C33 178.74(17) . . . . ?
N10 C31 C36 C35 -179.2(2) . . . . ?
N10' C31 C32 C33 173.5(4) . . . . ?
N10' C31 C36 C35 -175.9(2) . . . . ?
